data_4038624
loop_
_publ_author_name
'Brown, Loren C.'
'Peloquin, Andrew'
'Godman, Nicholas P.'
'Balaich, Gary James'
'Iacono, Scott T.'

_publ_section_title
;
 Correlation of Structure with Crystalline to Amorphous Phase Transitions
 of 1,3,6-Substituted Fulvene Derived Molecular Glasses.
;
_journal_name_full 'The Journal of organic chemistry'
_journal_paper_doi 10.1021/acs.joc.0c01014
_journal_year 2020
_chemical_formula_moiety 'C23 H22'
_chemical_formula_sum 'C23 H22'
_chemical_formula_weight 298.40
_space_group_crystal_system orthorhombic
_space_group_IT_number 61
_space_group_name_Hall '-P 2ac 2ab'
_space_group_name_H-M_alt 'P b c a'
_atom_sites_solution_hydrogens geom
_atom_sites_solution_primary dual
_audit_creation_date 2019-10-18
_audit_creation_method
;
Olex2 1.2-beta
(compiled 2018.05.29 svn.r3508 for OlexSys, GUI svn.r5506)
;
_cell_angle_alpha 90
_cell_angle_beta 90
_cell_angle_gamma 90
_cell_formula_units_Z 8
_cell_length_a 7.31690(10)
_cell_length_b 21.1822(2)
_cell_length_c 21.2038(2)
_cell_measurement_reflns_used 9222
_cell_measurement_temperature 100.0
_cell_measurement_theta_max 70.961
_cell_measurement_theta_min 4.170
_cell_volume 3286.34(6)
_computing_cell_refinement 'SAINT v8.38A (Bruker, 2017)'
_computing_data_collection 'APEX3 v2017.3-0 (Bruker, 2017)'
_computing_data_reduction 'SAINT v8.38A (Bruker, 2017)'
_computing_molecular_graphics 'Olex2 (Dolomanov et al., 2009)'
_computing_publication_material 'Olex2 (Dolomanov et al., 2009)'
_computing_structure_refinement 'XL (Sheldrick, 2008)'
_computing_structure_solution 'ShelXT (Sheldrick, 2015)'
_diffrn_ambient_temperature 100.0
_diffrn_detector 'Bruker APEX-II CCD'
_diffrn_detector_area_resol_mean 7.9
_diffrn_detector_type 'CCD Area Detector'
_diffrn_measured_fraction_theta_full 1.000
_diffrn_measured_fraction_theta_max 0.999
_diffrn_measurement_device 'Fixed Chi Three-Circle Diffractometer'
_diffrn_measurement_device_type 'Bruker APEX-II CCD'
_diffrn_measurement_method '\w and \f scans'
_diffrn_radiation_monochromator 'Double Bounce Multilayer Mirrors'
_diffrn_radiation_probe x-ray
_diffrn_radiation_type CuK\a
_diffrn_radiation_wavelength 1.54178
_diffrn_reflns_av_R_equivalents 0.0283
_diffrn_reflns_av_unetI/netI 0.0151
_diffrn_reflns_Laue_measured_fraction_full 1.000
_diffrn_reflns_Laue_measured_fraction_max 0.999
_diffrn_reflns_limit_h_max 8
_diffrn_reflns_limit_h_min -8
_diffrn_reflns_limit_k_max 19
_diffrn_reflns_limit_k_min -25
_diffrn_reflns_limit_l_max 25
_diffrn_reflns_limit_l_min -25
_diffrn_reflns_number 30160
_diffrn_reflns_point_group_measured_fraction_full 1.000
_diffrn_reflns_point_group_measured_fraction_max 0.999
_diffrn_reflns_theta_full 67.679
_diffrn_reflns_theta_max 70.057
_diffrn_reflns_theta_min 4.170
_diffrn_source 'Micro Focus Rotating Anode'
_diffrn_source_type 'Rigaku MicroMax-007HF'
_diffrn_standards_number 0
_exptl_absorpt_coefficient_mu 0.507
_exptl_absorpt_correction_T_max 0.7534
_exptl_absorpt_correction_T_min 0.6760
_exptl_absorpt_correction_type multi-scan
_exptl_absorpt_process_details
'SADABS-2016/2 (Bruker,2016/2) was used for absorption correction. wR2(int) was 0.0756 before and 0.0392 after correction. The Ratio of minimum to maximum transmission is 0.8973. The \l/2 correction factor is Not present.'
_exptl_crystal_colour 'clear colourless'
_exptl_crystal_colour_lustre clear
_exptl_crystal_colour_primary colourless
_exptl_crystal_density_diffrn 1.206
_exptl_crystal_description prism
_exptl_crystal_F_000 1280
_exptl_crystal_size_max 0.27
_exptl_crystal_size_mid 0.16
_exptl_crystal_size_min 0.06
_refine_diff_density_max 0.249
_refine_diff_density_min -0.173
_refine_diff_density_rms 0.033
_refine_ls_extinction_coef 0.00024(7)
_refine_ls_extinction_expression Fc^*^=kFc[1+0.001xFc^2^\l^3^/sin(2\q)]^-1/4^
_refine_ls_extinction_method 'SHELXL-2016/6 (Sheldrick 2016)'
_refine_ls_goodness_of_fit_ref 1.025
_refine_ls_hydrogen_treatment constr
_refine_ls_matrix_type full
_refine_ls_number_parameters 209
_refine_ls_number_reflns 3118
_refine_ls_number_restraints 0
_refine_ls_restrained_S_all 1.025
_refine_ls_R_factor_all 0.0372
_refine_ls_R_factor_gt 0.0355
_refine_ls_shift/su_max 0.001
_refine_ls_shift/su_mean 0.000
_refine_ls_structure_factor_coef Fsqd
_refine_ls_weighting_details 'w=1/[\s^2^(Fo^2^)+(0.0479P)^2^+1.2368P] where P=(Fo^2^+2Fc^2^)/3'
_refine_ls_weighting_scheme calc
_refine_ls_wR_factor_gt 0.0925
_refine_ls_wR_factor_ref 0.0942
_reflns_Friedel_coverage 0.000
_reflns_number_gt 2963
_reflns_number_total 3118
_reflns_threshold_expression 'I > 2\s(I)'
_cod_data_source_file jo0c01014_si_005.cif
_cod_data_source_block cy5diphcp
_cod_depositor_comments
;
The following automatic conversions were performed:

data item '_diffrn_radiation_probe' value 'X-ray' was changed to
'x-ray' in accordance with the
/home/data/users/saulius/crontab/automatic-downloads/rss-feeds/ACS/lib/dictionaries/cif_core.dic
dictionary named 'cif_core.dic' version 2.4.2 last updated on
2011-04-26.

Automatic conversion script
Id: cif_fix_values 7556 2019-12-06 15:28:31Z antanas 
;
_cod_database_code 4038624
_shelx_shelxl_version_number 2016/6
_shelx_space_group_comment
;
The symmetry employed for this shelxl refinement is uniquely defined
by the following loop, which should always be used as a source of
symmetry information in preference to the above space-group names.
They are only intended as comments.
;
_shelx_estimated_absorpt_t_max 0.970
_shelx_estimated_absorpt_t_min 0.875
_olex2_refinement_description
;
1. Fixed Uiso
 At 1.2 times of:
  All C(H) groups, All C(H,H) groups
2.a Secondary CH2 refined with riding coordinates:
 C5(H5A,H5B), C8(H8A,H8B), C9(H9A,H9B), C10(H10A,H10B), C11(H11A,H11B)
2.b Aromatic/amide H refined with riding coordinates:
 C2(H2), C6(H6), C13(H13), C14(H14), C15(H15), C16(H16), C17(H17), C19(H19),
 C20(H20), C21(H21), C22(H22), C23(H23)
;
_olex2_submission_special_instructions 'No special instructions were received'

loop_
_space_group_symop_operation_xyz
'x, y, z'
'-x+1/2, -y, z+1/2'
'-x, y+1/2, -z+1/2'
'x+1/2, -y+1/2, -z'
'-x, -y, -z'
'x-1/2, y, -z-1/2'
'x, -y-1/2, z-1/2'
'-x-1/2, y-1/2, z'

loop_
_atom_site_label
_atom_site_type_symbol
_atom_site_fract_x
_atom_site_fract_y
_atom_site_fract_z
_atom_site_U_iso_or_equiv
_atom_site_adp_type
_atom_site_occupancy
_atom_site_site_symmetry_order
_atom_site_calc_flag
_atom_site_refinement_flags_posn
_atom_site_refinement_flags_adp
_atom_site_refinement_flags_occupancy
_atom_site_disorder_assembly
_atom_site_disorder_group
C1 C 0.23314(13) 0.18351(5) 0.24154(5) 0.0195(2) Uani 1 1 d . . . . .
C2 C 0.26962(14) 0.24667(5) 0.24069(5) 0.0215(2) Uani 1 1 d . . . . .
H2 H 0.289292 0.271000 0.203668 0.026 Uiso 1 1 calc R . . . .
C3 C 0.27403(14) 0.27136(5) 0.30474(5) 0.0202(2) Uani 1 1 d . . . . .
C4 C 0.24263(13) 0.22300(5) 0.34630(5) 0.0200(2) Uani 1 1 d . . . . .
C5 C 0.21476(14) 0.16330(5) 0.30862(5) 0.0200(2) Uani 1 1 d . . . . .
H5A H 0.308413 0.131368 0.319482 0.024 Uiso 1 1 calc R . . . .
H5B H 0.092122 0.145242 0.316596 0.024 Uiso 1 1 calc R . . . .
C6 C 0.25106(14) 0.22619(5) 0.41439(5) 0.0208(2) Uani 1 1 d . . . . .
H6 H 0.285285 0.265930 0.431483 0.025 Uiso 1 1 calc R . . . .
C7 C 0.21696(14) 0.18051(5) 0.45661(5) 0.0213(2) Uani 1 1 d . . . . .
C8 C 0.23912(17) 0.18939(5) 0.52725(5) 0.0273(3) Uani 1 1 d . . . . .
H8A H 0.136072 0.214028 0.544851 0.033 Uiso 1 1 calc R . . . .
H8B H 0.354927 0.211506 0.536994 0.033 Uiso 1 1 calc R . . . .
C9 C 0.24070(18) 0.12236(6) 0.55395(6) 0.0324(3) Uani 1 1 d . . . . .
H9A H 0.364785 0.103815 0.552178 0.039 Uiso 1 1 calc R . . . .
H9B H 0.196834 0.121679 0.598116 0.039 Uiso 1 1 calc R . . . .
C10 C 0.10924(17) 0.08726(6) 0.51035(5) 0.0311(3) Uani 1 1 d . . . . .
H10A H -0.019446 0.096240 0.521642 0.037 Uiso 1 1 calc R . . . .
H10B H 0.130031 0.041120 0.512258 0.037 Uiso 1 1 calc R . . . .
C11 C 0.15524(15) 0.11333(5) 0.44479(5) 0.0228(2) Uani 1 1 d . . . . .
H11A H 0.253928 0.088365 0.424834 0.027 Uiso 1 1 calc R . . . .
H11B H 0.046388 0.112487 0.417067 0.027 Uiso 1 1 calc R . . . .
C12 C 0.20685(13) 0.14154(5) 0.18738(5) 0.0200(2) Uani 1 1 d . . . . .
C13 C 0.19229(16) 0.07608(5) 0.19507(5) 0.0254(2) Uani 1 1 d . . . . .
H13 H 0.202452 0.058349 0.236076 0.030 Uiso 1 1 calc R . . . .
C14 C 0.16325(17) 0.03668(5) 0.14373(6) 0.0303(3) Uani 1 1 d . . . . .
H14 H 0.153547 -0.007616 0.149888 0.036 Uiso 1 1 calc R . . . .
C15 C 0.14835(16) 0.06160(6) 0.08366(5) 0.0291(3) Uani 1 1 d . . . . .
H15 H 0.128427 0.034614 0.048544 0.035 Uiso 1 1 calc R . . . .
C16 C 0.16277(16) 0.12633(6) 0.07515(5) 0.0281(3) Uani 1 1 d . . . . .
H16 H 0.152674 0.143735 0.033999 0.034 Uiso 1 1 calc R . . . .
C17 C 0.19174(15) 0.16566(5) 0.12620(5) 0.0248(2) Uani 1 1 d . . . . .
H17 H 0.201572 0.209892 0.119603 0.030 Uiso 1 1 calc R . . . .
C18 C 0.30912(14) 0.33872(5) 0.31850(5) 0.0205(2) Uani 1 1 d . . . . .
C19 C 0.43377(15) 0.37211(5) 0.28130(5) 0.0245(2) Uani 1 1 d . . . . .
H19 H 0.495531 0.350956 0.248031 0.029 Uiso 1 1 calc R . . . .
C20 C 0.46902(17) 0.43565(5) 0.29207(5) 0.0283(3) Uani 1 1 d . . . . .
H20 H 0.555478 0.457393 0.266669 0.034 Uiso 1 1 calc R . . . .
C21 C 0.37793(17) 0.46734(5) 0.33994(5) 0.0288(3) Uani 1 1 d . . . . .
H21 H 0.402837 0.510639 0.347863 0.035 Uiso 1 1 calc R . . . .
C22 C 0.25021(16) 0.43528(5) 0.37611(5) 0.0263(3) Uani 1 1 d . . . . .
H22 H 0.185556 0.457025 0.408322 0.032 Uiso 1 1 calc R . . . .
C23 C 0.21601(15) 0.37166(5) 0.36565(5) 0.0230(2) Uani 1 1 d . . . . .
H23 H 0.128277 0.350295 0.390857 0.028 Uiso 1 1 calc R . . . .

loop_
_atom_site_aniso_label
_atom_site_aniso_U_11
_atom_site_aniso_U_22
_atom_site_aniso_U_33
_atom_site_aniso_U_23
_atom_site_aniso_U_13
_atom_site_aniso_U_12
C1 0.0151(5) 0.0219(5) 0.0214(5) 0.0005(4) 0.0007(4) 0.0034(4)
C2 0.0197(5) 0.0215(5) 0.0234(5) 0.0009(4) 0.0020(4) 0.0020(4)
C3 0.0157(5) 0.0201(5) 0.0248(5) -0.0007(4) 0.0012(4) 0.0023(4)
C4 0.0151(5) 0.0205(5) 0.0244(5) -0.0012(4) 0.0003(4) 0.0012(4)
C5 0.0177(5) 0.0194(5) 0.0228(5) -0.0005(4) -0.0006(4) 0.0010(4)
C6 0.0204(5) 0.0186(5) 0.0235(5) -0.0025(4) -0.0006(4) 0.0006(4)
C7 0.0183(5) 0.0224(5) 0.0233(5) -0.0018(4) 0.0000(4) 0.0022(4)
C8 0.0327(6) 0.0282(6) 0.0211(5) -0.0012(4) 0.0003(4) -0.0007(5)
C9 0.0382(7) 0.0346(6) 0.0244(6) 0.0056(5) -0.0043(5) -0.0065(5)
C10 0.0341(6) 0.0322(6) 0.0270(6) 0.0064(5) -0.0019(5) -0.0081(5)
C11 0.0222(5) 0.0227(5) 0.0234(5) 0.0017(4) -0.0001(4) -0.0017(4)
C12 0.0139(5) 0.0239(5) 0.0221(5) -0.0008(4) 0.0006(4) 0.0020(4)
C13 0.0283(6) 0.0240(5) 0.0237(5) 0.0010(4) -0.0033(4) 0.0015(4)
C14 0.0322(6) 0.0240(5) 0.0347(6) -0.0050(5) -0.0050(5) 0.0011(5)
C15 0.0243(6) 0.0351(6) 0.0280(6) -0.0103(5) -0.0036(4) 0.0020(5)
C16 0.0245(6) 0.0390(6) 0.0209(5) -0.0001(5) -0.0005(4) 0.0016(5)
C17 0.0233(5) 0.0263(5) 0.0247(5) 0.0019(4) 0.0011(4) 0.0004(4)
C18 0.0203(5) 0.0199(5) 0.0213(5) 0.0009(4) -0.0024(4) 0.0022(4)
C19 0.0253(6) 0.0228(5) 0.0254(5) 0.0000(4) 0.0023(4) 0.0006(4)
C20 0.0306(6) 0.0233(5) 0.0310(6) 0.0039(4) 0.0001(5) -0.0045(5)
C21 0.0384(7) 0.0180(5) 0.0299(6) -0.0005(4) -0.0068(5) -0.0006(5)
C22 0.0320(6) 0.0232(5) 0.0235(5) -0.0030(4) -0.0030(4) 0.0070(4)
C23 0.0232(5) 0.0230(5) 0.0228(5) 0.0011(4) -0.0007(4) 0.0027(4)

loop_
_atom_type_symbol
_atom_type_description
_atom_type_scat_dispersion_real
_atom_type_scat_dispersion_imag
_atom_type_scat_source
C C 0.0181 0.0091 'International Tables Vol C Tables 4.2.6.8 and 6.1.1.4'
H H 0.0000 0.0000 'International Tables Vol C Tables 4.2.6.8 and 6.1.1.4'

loop_
_geom_angle_atom_site_label_1
_geom_angle_atom_site_label_2
_geom_angle_atom_site_label_3
_geom_angle
_geom_angle_site_symmetry_1
_geom_angle_site_symmetry_3
_geom_angle_publ_flag
C2 C1 C5 108.17(9) . . ?
C2 C1 C12 127.61(10) . . ?
C12 C1 C5 124.16(9) . . ?
C1 C2 H2 124.9 . . ?
C1 C2 C3 110.13(9) . . ?
C3 C2 H2 124.9 . . ?
C2 C3 C18 122.31(9) . . ?
C4 C3 C2 109.12(9) . . ?
C4 C3 C18 128.57(10) . . ?
C3 C4 C5 107.97(9) . . ?
C3 C4 C6 126.83(10) . . ?
C6 C4 C5 124.97(9) . . ?
C1 C5 C4 104.60(8) . . ?
C1 C5 H5A 110.8 . . ?
C1 C5 H5B 110.8 . . ?
C4 C5 H5A 110.8 . . ?
C4 C5 H5B 110.8 . . ?
H5A C5 H5B 108.9 . . ?
C4 C6 H6 115.7 . . ?
C7 C6 C4 128.63(10) . . ?
C7 C6 H6 115.7 . . ?
C6 C7 C8 123.31(10) . . ?
C6 C7 C11 128.53(10) . . ?
C11 C7 C8 108.16(9) . . ?
C7 C8 H8A 110.8 . . ?
C7 C8 H8B 110.8 . . ?
C7 C8 C9 104.55(9) . . ?
H8A C8 H8B 108.9 . . ?
C9 C8 H8A 110.8 . . ?
C9 C8 H8B 110.8 . . ?
C8 C9 H9A 111.2 . . ?
C8 C9 H9B 111.2 . . ?
H9A C9 H9B 109.1 . . ?
C10 C9 C8 102.89(9) . . ?
C10 C9 H9A 111.2 . . ?
C10 C9 H9B 111.2 . . ?
C9 C10 H10A 111.0 . . ?
C9 C10 H10B 111.0 . . ?
C9 C10 C11 103.61(9) . . ?
H10A C10 H10B 109.0 . . ?
C11 C10 H10A 111.0 . . ?
C11 C10 H10B 111.0 . . ?
C7 C11 C10 104.71(9) . . ?
C7 C11 H11A 110.8 . . ?
C7 C11 H11B 110.8 . . ?
C10 C11 H11A 110.8 . . ?
C10 C11 H11B 110.8 . . ?
H11A C11 H11B 108.9 . . ?
C13 C12 C1 121.31(10) . . ?
C17 C12 C1 121.05(10) . . ?
C17 C12 C13 117.63(10) . . ?
C12 C13 H13 119.5 . . ?
C14 C13 C12 121.05(10) . . ?
C14 C13 H13 119.5 . . ?
C13 C14 H14 119.8 . . ?
C15 C14 C13 120.32(11) . . ?
C15 C14 H14 119.8 . . ?
C14 C15 H15 120.3 . . ?
C14 C15 C16 119.42(10) . . ?
C16 C15 H15 120.3 . . ?
C15 C16 H16 119.8 . . ?
C17 C16 C15 120.36(10) . . ?
C17 C16 H16 119.8 . . ?
C12 C17 H17 119.4 . . ?
C16 C17 C12 121.22(10) . . ?
C16 C17 H17 119.4 . . ?
C19 C18 C3 119.35(9) . . ?
C23 C18 C3 122.59(10) . . ?
C23 C18 C19 117.99(9) . . ?
C18 C19 H19 119.4 . . ?
C20 C19 C18 121.23(10) . . ?
C20 C19 H19 119.4 . . ?
C19 C20 H20 120.0 . . ?
C21 C20 C19 119.99(11) . . ?
C21 C20 H20 120.0 . . ?
C20 C21 H21 120.3 . . ?
C22 C21 C20 119.43(10) . . ?
C22 C21 H21 120.3 . . ?
C21 C22 H22 119.7 . . ?
C21 C22 C23 120.57(10) . . ?
C23 C22 H22 119.7 . . ?
C18 C23 H23 119.6 . . ?
C22 C23 C18 120.75(10) . . ?
C22 C23 H23 119.6 . . ?

loop_
_geom_bond_atom_site_label_1
_geom_bond_atom_site_label_2
_geom_bond_distance
_geom_bond_site_symmetry_2
_geom_bond_publ_flag
C1 C2 1.3643(14) . ?
C1 C5 1.4914(14) . ?
C1 C12 1.4649(14) . ?
C2 H2 0.9500 . ?
C2 C3 1.4558(14) . ?
C3 C4 1.3706(15) . ?
C3 C18 1.4788(14) . ?
C4 C5 1.5097(14) . ?
C4 C6 1.4467(15) . ?
C5 H5A 0.9900 . ?
C5 H5B 0.9900 . ?
C6 H6 0.9500 . ?
C6 C7 1.3416(15) . ?
C7 C8 1.5183(14) . ?
C7 C11 1.5140(14) . ?
C8 H8A 0.9900 . ?
C8 H8B 0.9900 . ?
C8 C9 1.5286(16) . ?
C9 H9A 0.9900 . ?
C9 H9B 0.9900 . ?
C9 C10 1.5274(16) . ?
C10 H10A 0.9900 . ?
C10 H10B 0.9900 . ?
C10 C11 1.5331(15) . ?
C11 H11A 0.9900 . ?
C11 H11B 0.9900 . ?
C12 C13 1.4003(15) . ?
C12 C17 1.3987(15) . ?
C13 H13 0.9500 . ?
C13 C14 1.3880(16) . ?
C14 H14 0.9500 . ?
C14 C15 1.3830(17) . ?
C15 H15 0.9500 . ?
C15 C16 1.3871(17) . ?
C16 H16 0.9500 . ?
C16 C17 1.3823(16) . ?
C17 H17 0.9500 . ?
C18 C19 1.3979(15) . ?
C18 C23 1.3967(15) . ?
C19 H19 0.9500 . ?
C19 C20 1.3894(15) . ?
C20 H20 0.9500 . ?
C20 C21 1.3875(17) . ?
C21 H21 0.9500 . ?
C21 C22 1.3867(17) . ?
C22 H22 0.9500 . ?
C22 C23 1.3884(15) . ?
C23 H23 0.9500 . ?
